data_4032382
loop_
_publ_author_name
'Zhao, Ning'
'Xuan, Sunting'
'Fronczek, Frank R.'
'Smith, Kevin M.'
'Vicente, M Gra\,ca H'

_publ_section_title
;
 Enhanced Hypsochromic Shifts, Quantum Yield, and \p-\p Interactions in a
 meso,\b-Heteroaryl-Fused BODIPY.
;
_journal_issue 7
_journal_name_full 'The Journal of organic chemistry'
_journal_page_first 3880
_journal_page_last 3885
_journal_paper_doi 10.1021/acs.joc.6b02981
_journal_volume 82
_journal_year 2017
_chemical_formula_moiety 'C15 H5 B Br2 Cl4 F2 N2 O'
_chemical_formula_sum 'C15 H5 B Br2 Cl4 F2 N2 O'
_chemical_formula_weight 579.64
_chemical_name_systematic
; 
 ? 
;
_space_group_IT_number 2
_symmetry_cell_setting triclinic
_symmetry_space_group_name_Hall '-P 1'
_symmetry_space_group_name_H-M 'P -1'
_atom_sites_solution_hydrogens geom
_atom_sites_solution_primary direct
_atom_sites_solution_secondary difmap
_audit_creation_method SHELXL-97
_cell_angle_alpha 115.154(2)
_cell_angle_beta 111.867(2)
_cell_angle_gamma 93.784(2)
_cell_formula_units_Z 2
_cell_length_a 10.0033(9)
_cell_length_b 10.2945(9)
_cell_length_c 10.8914(10)
_cell_measurement_reflns_used 5368
_cell_measurement_temperature 90.0(5)
_cell_measurement_theta_max 30.43
_cell_measurement_theta_min 2.75
_cell_volume 907.97(14)
_computing_cell_refinement 'Bruker SAINT'
_computing_data_collection 'Bruker APEX2'
_computing_data_reduction 'Bruker SAINT'
_computing_molecular_graphics 'ORTEP-3 for Windows (Farrugia, 2012)'
_computing_publication_material 'SHELXL-97 (Sheldrick, 2008)'
_computing_structure_refinement 'SHELXL-97 (Sheldrick, 2008)'
_computing_structure_solution 'SHELXS-97 (Sheldrick, 2008)'
_diffrn_ambient_temperature 90.0(5)
_diffrn_measured_fraction_theta_full 0.981
_diffrn_measured_fraction_theta_max 0.903
_diffrn_measurement_device_type 'Bruker Kappa APEX-II DUO'
_diffrn_measurement_method '\f and \w scans'
_diffrn_radiation_monochromator 'TRIUMPH curved graphite'
_diffrn_radiation_source 'fine-focus sealed tube'
_diffrn_radiation_type MoK\a
_diffrn_radiation_wavelength 0.71073
_diffrn_reflns_av_R_equivalents 0.0184
_diffrn_reflns_av_sigmaI/netI 0.0275
_diffrn_reflns_limit_h_max 13
_diffrn_reflns_limit_h_min -10
_diffrn_reflns_limit_k_max 14
_diffrn_reflns_limit_k_min -14
_diffrn_reflns_limit_l_max 15
_diffrn_reflns_limit_l_min -15
_diffrn_reflns_number 10782
_diffrn_reflns_theta_full 25.00
_diffrn_reflns_theta_max 30.50
_diffrn_reflns_theta_min 2.27
_exptl_absorpt_coefficient_mu 5.081
_exptl_absorpt_correction_T_max 0.6866
_exptl_absorpt_correction_T_min 0.5672
_exptl_absorpt_correction_type multi-scan
_exptl_absorpt_process_details 'SADABS (Sheldrick, 2004)'
_exptl_crystal_colour orange
_exptl_crystal_density_diffrn 2.120
_exptl_crystal_density_method 'not measured'
_exptl_crystal_description fragment
_exptl_crystal_F_000 556
_exptl_crystal_size_max 0.14
_exptl_crystal_size_mid 0.09
_exptl_crystal_size_min 0.08
_refine_diff_density_max 1.161
_refine_diff_density_min -0.722
_refine_diff_density_rms 0.117
_refine_ls_extinction_method none
_refine_ls_goodness_of_fit_ref 1.033
_refine_ls_hydrogen_treatment constr
_refine_ls_matrix_type full
_refine_ls_number_parameters 244
_refine_ls_number_reflns 5019
_refine_ls_number_restraints 0
_refine_ls_restrained_S_all 1.033
_refine_ls_R_factor_all 0.0368
_refine_ls_R_factor_gt 0.0277
_refine_ls_shift/su_max 0.000
_refine_ls_shift/su_mean 0.000
_refine_ls_structure_factor_coef Fsqd
_refine_ls_weighting_details 'calc w=1/[\s^2^(Fo^2^)+(0.0464P)^2^+0.1870P] where P=(Fo^2^+2Fc^2^)/3'
_refine_ls_weighting_scheme calc
_refine_ls_wR_factor_gt 0.0704
_refine_ls_wR_factor_ref 0.0746
_reflns_number_gt 4262
_reflns_number_total 5019
_reflns_threshold_expression I>2\s(I)
_cod_data_source_file jo6b02981_si_001.cif
_cod_data_source_block NZhao61
_cod_depositor_comments
;
The following automatic conversions were performed:

'_symmetry_cell_setting' value 'Triclinic' changed to 'triclinic'
according to
/home/data/users/saulius/crontab/automatic-downloads/rss-feeds/ACS/lib/dictionaries/cif_core.dic
dictionary named 'cif_core.dic' version 2.4.2 from 2011-04-26.

Automatic conversion script
Id: cif_fix_values 4973 2017-02-22 13:04:09Z antanas 

 Adding full bibliography for 4032381--4032382.cif.
;
_cod_original_sg_symbol_Hall '-P 1 '
_cod_original_sg_symbol_H-M 'P -1   '
_cod_database_code 4032382

loop_
_symmetry_equiv_pos_as_xyz
'x, y, z'
'-x, -y, -z'

loop_
_atom_site_label
_atom_site_type_symbol
_atom_site_fract_x
_atom_site_fract_y
_atom_site_fract_z
_atom_site_U_iso_or_equiv
_atom_site_adp_type
_atom_site_occupancy
_atom_site_symmetry_multiplicity
_atom_site_calc_flag
_atom_site_refinement_flags
Br1 Br 0.57142(2) 0.72883(2) 0.79456(2) 0.01718(7) Uani 1 1 d .
Br2 Br 0.31781(3) 0.02354(2) 0.37892(3) 0.01795(7) Uani 1 1 d .
Cl1 Cl 0.03574(6) 0.78603(6) 0.43128(7) 0.02036(12) Uani 1 1 d .
Cl2 Cl 0.37072(7) 0.97645(6) 0.73364(6) 0.02027(12) Uani 1 1 d .
Cl3 Cl -0.04652(6) -0.14760(6) 0.09675(6) 0.01891(12) Uani 1 1 d .
Cl4 Cl -0.21643(6) 0.11454(6) 0.05501(6) 0.01742(11) Uani 1 1 d .
F1 F 0.01699(15) 0.43868(15) 0.16802(15) 0.0189(3) Uani 1 1 d .
F2 F -0.11302(15) 0.45053(15) 0.30393(16) 0.0185(3) Uani 1 1 d .
O1 O 0.43914(17) 0.38328(18) 0.55982(17) 0.0153(3) Uani 1 1 d .
N1 N 0.1532(2) 0.5618(2) 0.4390(2) 0.0132(3) Uani 1 1 d .
N2 N 0.0489(2) 0.2864(2) 0.2892(2) 0.0126(3) Uani 1 1 d .
C1 C 0.1691(2) 0.7093(2) 0.5008(3) 0.0154(4) Uani 1 1 d .
C2 C 0.3086(3) 0.7878(2) 0.6258(3) 0.0162(4) Uani 1 1 d .
C3 C 0.3827(2) 0.6831(2) 0.6418(2) 0.0146(4) Uani 1 1 d .
C4 C 0.2857(2) 0.5409(2) 0.5239(2) 0.0135(4) Uani 1 1 d .
C5 C 0.3016(2) 0.3975(2) 0.4880(2) 0.0134(4) Uani 1 1 d .
C6 C 0.1854(2) 0.2704(2) 0.3735(2) 0.0134(4) Uani 1 1 d .
C7 C 0.1732(2) 0.1161(2) 0.3189(2) 0.0141(4) Uani 1 1 d .
C8 C 0.0299(3) 0.0405(2) 0.2034(3) 0.0149(4) Uani 1 1 d .
C9 C -0.0422(2) 0.1484(2) 0.1873(2) 0.0137(4) Uani 1 1 d .
C10 C 0.4742(2) 0.3624(2) 0.6866(2) 0.0136(4) Uani 1 1 d .
C11 C 0.3724(3) 0.3482(2) 0.7401(2) 0.0158(4) Uani 1 1 d .
H11 H 0.2729 0.3523 0.6922 0.019 Uiso 1 1 calc R
C12 C 0.4192(3) 0.3276(2) 0.8661(3) 0.0173(4) Uani 1 1 d .
H12 H 0.3503 0.3161 0.9041 0.021 Uiso 1 1 calc R
C13 C 0.5646(3) 0.3235(2) 0.9371(3) 0.0186(5) Uani 1 1 d .
H13 H 0.5953 0.3094 1.0232 0.022 Uiso 1 1 calc R
C14 C 0.6655(3) 0.3403(3) 0.8818(3) 0.0188(5) Uani 1 1 d .
H14 H 0.7657 0.3387 0.9312 0.023 Uiso 1 1 calc R
C15 C 0.6216(3) 0.3592(2) 0.7557(3) 0.0170(4) Uani 1 1 d .
H15 H 0.6901 0.3696 0.7170 0.020 Uiso 1 1 calc R
B1 B 0.0184(3) 0.4357(3) 0.2931(3) 0.0144(5) Uani 1 1 d .

loop_
_atom_site_aniso_label
_atom_site_aniso_U_11
_atom_site_aniso_U_22
_atom_site_aniso_U_33
_atom_site_aniso_U_23
_atom_site_aniso_U_13
_atom_site_aniso_U_12
Br1 0.01408(11) 0.01719(11) 0.01576(11) 0.00749(9) 0.00342(8) 0.00061(8)
Br2 0.01643(12) 0.01555(11) 0.02236(12) 0.01022(9) 0.00709(9) 0.00908(9)
Cl1 0.0168(3) 0.0160(2) 0.0302(3) 0.0135(2) 0.0091(2) 0.0079(2)
Cl2 0.0222(3) 0.0116(2) 0.0234(3) 0.0055(2) 0.0105(2) 0.0020(2)
Cl3 0.0197(3) 0.0113(2) 0.0211(3) 0.0064(2) 0.0065(2) 0.0033(2)
Cl4 0.0121(2) 0.0164(2) 0.0187(2) 0.0087(2) 0.00188(19) 0.0025(2)
F1 0.0227(7) 0.0179(6) 0.0167(6) 0.0105(5) 0.0068(5) 0.0055(6)
F2 0.0126(6) 0.0172(6) 0.0270(7) 0.0113(6) 0.0088(5) 0.0070(5)
O1 0.0094(7) 0.0222(8) 0.0165(7) 0.0117(7) 0.0048(6) 0.0071(6)
N1 0.0117(8) 0.0119(8) 0.0173(9) 0.0079(7) 0.0062(7) 0.0054(7)
N2 0.0113(8) 0.0112(8) 0.0152(8) 0.0072(7) 0.0048(7) 0.0041(7)
C1 0.0143(10) 0.0156(10) 0.0214(11) 0.0111(9) 0.0099(9) 0.0067(8)
C2 0.0174(11) 0.0130(10) 0.0187(10) 0.0068(9) 0.0095(9) 0.0044(8)
C3 0.0130(10) 0.0138(10) 0.0148(10) 0.0059(8) 0.0054(8) 0.0023(8)
C4 0.0120(10) 0.0149(10) 0.0158(10) 0.0083(8) 0.0071(8) 0.0043(8)
C5 0.0097(10) 0.0169(10) 0.0158(10) 0.0089(8) 0.0061(8) 0.0050(8)
C6 0.0123(10) 0.0143(10) 0.0161(10) 0.0086(8) 0.0067(8) 0.0067(8)
C7 0.0127(10) 0.0152(10) 0.0162(10) 0.0086(8) 0.0066(8) 0.0061(8)
C8 0.0168(11) 0.0110(9) 0.0172(10) 0.0065(8) 0.0079(8) 0.0057(8)
C9 0.0118(10) 0.0140(10) 0.0145(9) 0.0076(8) 0.0043(8) 0.0032(8)
C10 0.0147(10) 0.0104(9) 0.0141(9) 0.0058(8) 0.0050(8) 0.0042(8)
C11 0.0144(10) 0.0123(9) 0.0192(10) 0.0070(8) 0.0065(8) 0.0056(8)
C12 0.0213(12) 0.0146(10) 0.0208(11) 0.0100(9) 0.0120(9) 0.0074(9)
C13 0.0244(12) 0.0143(10) 0.0181(11) 0.0092(9) 0.0082(9) 0.0093(9)
C14 0.0164(11) 0.0168(10) 0.0197(11) 0.0087(9) 0.0042(9) 0.0082(9)
C15 0.0142(11) 0.0171(10) 0.0206(11) 0.0096(9) 0.0079(9) 0.0060(9)
B1 0.0133(11) 0.0126(11) 0.0178(11) 0.0081(9) 0.0062(9) 0.0054(9)

loop_
_atom_type_symbol
_atom_type_description
_atom_type_scat_dispersion_real
_atom_type_scat_dispersion_imag
_atom_type_scat_source
C C 0.0033 0.0016 'International Tables Vol C Tables 4.2.6.8 and 6.1.1.4'
H H 0.0000 0.0000 'International Tables Vol C Tables 4.2.6.8 and 6.1.1.4'
N N 0.0061 0.0033 'International Tables Vol C Tables 4.2.6.8 and 6.1.1.4'
O O 0.0106 0.0060 'International Tables Vol C Tables 4.2.6.8 and 6.1.1.4'
B B 0.0013 0.0007 'International Tables Vol C Tables 4.2.6.8 and 6.1.1.4'
F F 0.0171 0.0103 'International Tables Vol C Tables 4.2.6.8 and 6.1.1.4'
Cl Cl 0.1484 0.1585 'International Tables Vol C Tables 4.2.6.8 and 6.1.1.4'
Br Br -0.2901 2.4595 'International Tables Vol C Tables 4.2.6.8 and 6.1.1.4'

loop_
_geom_angle_atom_site_label_1
_geom_angle_atom_site_label_2
_geom_angle_atom_site_label_3
_geom_angle
C5 O1 C10 120.32(17)
C1 N1 C4 106.93(18)
C1 N1 B1 127.44(18)
C4 N1 B1 125.50(17)
C9 N2 C6 107.23(17)
C9 N2 B1 126.12(18)
C6 N2 B1 125.78(18)
N1 C1 C2 111.12(19)
N1 C1 Cl1 123.16(18)
C2 C1 Cl1 125.71(17)
C3 C2 C1 106.80(19)
C3 C2 Cl2 128.00(18)
C1 C2 Cl2 125.20(17)
C2 C3 C4 106.98(19)
C2 C3 Br1 124.21(17)
C4 C3 Br1 128.80(17)
C5 C4 N1 120.24(19)
C5 C4 C3 131.6(2)
N1 C4 C3 108.17(18)
O1 C5 C4 117.86(19)
O1 C5 C6 119.68(19)
C4 C5 C6 122.25(19)
C5 C6 N2 119.29(19)
C5 C6 C7 132.7(2)
N2 C6 C7 107.98(19)
C8 C7 C6 107.27(18)
C8 C7 Br2 124.02(16)
C6 C7 Br2 128.68(17)
C7 C8 C9 106.83(19)
C7 C8 Cl3 127.61(17)
C9 C8 Cl3 125.55(18)
N2 C9 C8 110.68(18)
N2 C9 Cl4 123.43(16)
C8 C9 Cl4 125.84(17)
C11 C10 C15 122.3(2)
C11 C10 O1 123.04(19)
C15 C10 O1 114.66(19)
C10 C11 C12 118.2(2)
C10 C11 H11 120.9
C12 C11 H11 120.9
C13 C12 C11 120.9(2)
C13 C12 H12 119.5
C11 C12 H12 119.5
C12 C13 C14 119.6(2)
C12 C13 H13 120.2
C14 C13 H13 120.2
C15 C14 C13 120.7(2)
C15 C14 H14 119.7
C13 C14 H14 119.7
C14 C15 C10 118.3(2)
C14 C15 H15 120.8
C10 C15 H15 120.8
F1 B1 F2 112.25(19)
F1 B1 N1 109.67(19)
F2 B1 N1 110.03(18)
F1 B1 N2 109.82(18)
F2 B1 N2 109.79(19)
N1 B1 N2 105.03(17)

loop_
_geom_bond_atom_site_label_1
_geom_bond_atom_site_label_2
_geom_bond_distance
Br1 C3 1.852(2)
Br2 C7 1.854(2)
Cl1 C1 1.695(2)
Cl2 C2 1.702(2)
Cl3 C8 1.707(2)
Cl4 C9 1.691(2)
F1 B1 1.371(3)
F2 B1 1.376(3)
O1 C5 1.359(2)
O1 C10 1.406(2)
N1 C1 1.343(3)
N1 C4 1.397(3)
N1 B1 1.565(3)
N2 C9 1.347(3)
N2 C6 1.400(3)
N2 B1 1.572(3)
C1 C2 1.397(3)
C2 C3 1.383(3)
C3 C4 1.421(3)
C4 C5 1.395(3)
C5 C6 1.397(3)
C6 C7 1.417(3)
C7 C8 1.385(3)
C8 C9 1.401(3)
C10 C11 1.376(3)
C10 C15 1.394(3)
C11 C12 1.389(3)
C11 H11 0.9500
C12 C13 1.383(3)
C12 H12 0.9500
C13 C14 1.389(3)
C13 H13 0.9500
C14 C15 1.381(3)
C14 H14 0.9500
C15 H15 0.9500

loop_
_geom_torsion_atom_site_label_1
_geom_torsion_atom_site_label_2
_geom_torsion_atom_site_label_3
_geom_torsion_atom_site_label_4
_geom_torsion
C4 N1 C1 C2 -0.5(3)
B1 N1 C1 C2 -176.4(2)
C4 N1 C1 Cl1 178.69(16)
B1 N1 C1 Cl1 2.8(3)
N1 C1 C2 C3 0.1(3)
Cl1 C1 C2 C3 -179.06(18)
N1 C1 C2 Cl2 179.79(17)
Cl1 C1 C2 Cl2 0.6(3)
C1 C2 C3 C4 0.3(3)
Cl2 C2 C3 C4 -179.35(18)
C1 C2 C3 Br1 -178.31(16)
Cl2 C2 C3 Br1 2.0(3)
C1 N1 C4 C5 178.9(2)
B1 N1 C4 C5 -5.1(3)
C1 N1 C4 C3 0.7(2)
B1 N1 C4 C3 176.66(19)
C2 C3 C4 C5 -178.5(2)
Br1 C3 C4 C5 0.0(4)
C2 C3 C4 N1 -0.6(3)
Br1 C3 C4 N1 177.93(16)
C10 O1 C5 C4 97.9(2)
C10 O1 C5 C6 -87.2(2)
N1 C4 C5 O1 170.99(18)
C3 C4 C5 O1 -11.3(4)
N1 C4 C5 C6 -3.7(3)
C3 C4 C5 C6 174.0(2)
O1 C5 C6 N2 -173.19(19)
C4 C5 C6 N2 1.4(3)
O1 C5 C6 C7 6.9(4)
C4 C5 C6 C7 -178.5(2)
C9 N2 C6 C5 179.7(2)
B1 N2 C6 C5 9.9(3)
C9 N2 C6 C7 -0.3(2)
B1 N2 C6 C7 -170.15(19)
C5 C6 C7 C8 179.5(2)
N2 C6 C7 C8 -0.4(2)
C5 C6 C7 Br2 -2.7(4)
N2 C6 C7 Br2 177.39(16)
C6 C7 C8 C9 1.0(2)
Br2 C7 C8 C9 -176.97(16)
C6 C7 C8 Cl3 179.92(18)
Br2 C7 C8 Cl3 2.0(3)
C6 N2 C9 C8 0.9(2)
B1 N2 C9 C8 170.7(2)
C6 N2 C9 Cl4 -176.71(16)
B1 N2 C9 Cl4 -6.9(3)
C7 C8 C9 N2 -1.2(3)
Cl3 C8 C9 N2 179.81(17)
C7 C8 C9 Cl4 176.38(17)
Cl3 C8 C9 Cl4 -2.6(3)
C5 O1 C10 C11 3.2(3)
C5 O1 C10 C15 -176.01(19)
C15 C10 C11 C12 -1.0(3)
O1 C10 C11 C12 179.83(19)
C10 C11 C12 C13 0.9(3)
C11 C12 C13 C14 0.0(3)
C12 C13 C14 C15 -0.8(3)
C13 C14 C15 C10 0.6(3)
C11 C10 C15 C14 0.3(3)
O1 C10 C15 C14 179.51(19)
C1 N1 B1 F1 70.4(3)
C4 N1 B1 F1 -104.7(2)
C1 N1 B1 F2 -53.5(3)
C4 N1 B1 F2 131.4(2)
C1 N1 B1 N2 -171.6(2)
C4 N1 B1 N2 13.3(3)
C9 N2 B1 F1 -65.8(3)
C6 N2 B1 F1 102.1(2)
C9 N2 B1 F2 58.1(3)
C6 N2 B1 F2 -134.0(2)
C9 N2 B1 N1 176.34(19)
C6 N2 B1 N1 -15.7(3)
